data_9014279
loop_
_publ_author_name
'dos Santos, C. A.'
'Zawislak, L. I.'
'Kinast, E. J.'
'Antonietti, V.'
'da Cunha, J. B. M.'

_publ_section_title
;
 Crystal chemistry and structure of the orthorhombic
 (Fe,Mn)(Ta,Nb)2O6 family of compounds
 Note: Sample Mn0.88Fe0.09Ta1.72Nb0.28O6
;
_journal_name_full 'Brazilian Journal of Physics'
_journal_page_first 616
_journal_page_last 631
_journal_paper_doi 10.1590/S0103-97332001000400012
_journal_volume 31
_journal_year 2001
_chemical_compound_source Brazil
_chemical_formula_sum 'Fe0.09 Mn0.88 Nb0.28 O6 Ta1.72'
_chemical_name_mineral Tantalite-(Mn)
_space_group_IT_number 60
_symmetry_space_group_name_Hall '-P 2n 2ab'
_symmetry_space_group_name_H-M 'P b c n'
_cell_angle_alpha 90
_cell_angle_beta 90
_cell_angle_gamma 90
_cell_length_a 14.3196
_cell_length_b 5.7413
_cell_length_c 5.0624
_cell_formula_units_Z 4
_cell_volume 416.196
_database_code_amcsd 0018628
_exptl_crystal_density_diffrn 7.766
_cod_original_formula_sum 'Mn.88 Fe.09 (Ta1.72 Nb.28) O6'
_cod_database_code 9014279

loop_
_space_group_symop_operation_xyz
x,y,z
x,-y,1/2+z
-x,y,1/2-z
1/2-x,1/2+y,z
1/2+x,1/2-y,-z
1/2+x,1/2+y,1/2-z
1/2-x,1/2-y,1/2+z
-x,-y,-z

loop_
_atom_site_label
_atom_site_fract_x
_atom_site_fract_y
_atom_site_fract_z
_atom_site_occupancy
Mn 0.00000 0.32700 0.25000 0.88000
Fe 0.00000 0.32700 0.25000 0.09000
Ta 0.16180 0.18120 0.74300 0.86000
Nb 0.16180 0.18120 0.74300 0.14000
O1 0.09900 0.10200 0.06700 1.00000
O2 0.41900 0.11500 0.07200 1.00000
O3 0.76900 0.12600 0.09900 1.00000

loop_
_cod_related_entry_id
_cod_related_entry_database
_cod_related_entry_code
1 AMCSD 0018628
